data_7116094
loop_
_publ_author_name
'Natalia Curado'
'Celia Maya'
'Joaquin Lopez-Serrano'
'Amor Rodriguez'

_publ_section_title
;
 Boryl-assisted hydrogenolysis of a nickel-methyl bond
;
_journal_name_full Chem.Commun.
_journal_page_first 15718
_journal_paper_doi 10.1039/C4cc07616H
_journal_volume 50
_journal_year 2014
_chemical_formula_sum 'C25 H47 B N2 Ni P2'
_chemical_formula_weight 507.11
_chemical_name_systematic
; 
 ? 
;
_space_group_IT_number 61
_symmetry_cell_setting orthorhombic
_symmetry_space_group_name_Hall '-P 2ac 2ab'
_symmetry_space_group_name_H-M 'P b c a'
_atom_sites_solution_hydrogens geom
_atom_sites_solution_primary direct
_atom_sites_solution_secondary difmap
_audit_creation_method SHELXL-97
_cell_angle_alpha 90.00
_cell_angle_beta 90.00
_cell_angle_gamma 90.00
_cell_formula_units_Z 8
_cell_length_a 11.6644(5)
_cell_length_b 14.3785(6)
_cell_length_c 32.0458(14)
_cell_measurement_reflns_used 9214
_cell_measurement_temperature 100(2)
_cell_measurement_theta_max 30.50
_cell_measurement_theta_min 2.34
_cell_volume 5374.6(4)
_computing_cell_refinement 'Bruker SAINT'
_computing_data_collection 'Bruker APEX2'
_computing_data_reduction 'Bruker SAINT'
_computing_molecular_graphics 'Bruker SHELXTL'
_computing_publication_material 'Bruker SHELXTL'
_computing_structure_refinement 'SHELXL-97 (Sheldrick, 2008)'
_computing_structure_solution 'SHELXS-97 (Sheldrick, 2008)'
_diffrn_ambient_temperature 100(2)
_diffrn_measured_fraction_theta_full 0.990
_diffrn_measured_fraction_theta_max 0.990
_diffrn_measurement_device_type 'Bruker APEX-II CCD'
_diffrn_measurement_method '\f and \w scans'
_diffrn_radiation_monochromator graphite
_diffrn_radiation_source 'fine-focus sealed tube'
_diffrn_radiation_type MoK\a
_diffrn_radiation_wavelength 0.71073
_diffrn_reflns_av_R_equivalents 0.0808
_diffrn_reflns_av_sigmaI/netI 0.0475
_diffrn_reflns_limit_h_max 16
_diffrn_reflns_limit_h_min -15
_diffrn_reflns_limit_k_max 20
_diffrn_reflns_limit_k_min -20
_diffrn_reflns_limit_l_max 45
_diffrn_reflns_limit_l_min -45
_diffrn_reflns_number 50127
_diffrn_reflns_theta_full 30.68
_diffrn_reflns_theta_max 30.68
_diffrn_reflns_theta_min 2.16
_exptl_absorpt_coefficient_mu 0.856
_exptl_absorpt_correction_T_max 0.7461
_exptl_absorpt_correction_T_min 0.5786
_exptl_absorpt_correction_type multi-scan
_exptl_absorpt_process_details
;
 SADABS, Bruker (2006). APEX 2. Version 2.1. Bruker Analytical
 X-ray Solutions, Madison, Wisconsin, USA.
;
_exptl_crystal_colour orange
_exptl_crystal_density_diffrn 1.253
_exptl_crystal_density_method 'not measured'
_exptl_crystal_description prism
_exptl_crystal_F_000 2192
_exptl_crystal_size_max 0.20
_exptl_crystal_size_mid 0.11
_exptl_crystal_size_min 0.08
_refine_diff_density_max 1.021
_refine_diff_density_min -0.585
_refine_diff_density_rms 0.089
_refine_ls_extinction_method none
_refine_ls_goodness_of_fit_ref 1.019
_refine_ls_hydrogen_treatment constr
_refine_ls_matrix_type full
_refine_ls_number_parameters 293
_refine_ls_number_reflns 8257
_refine_ls_number_restraints 0
_refine_ls_restrained_S_all 1.019
_refine_ls_R_factor_all 0.0567
_refine_ls_R_factor_gt 0.0393
_refine_ls_shift/su_max 0.002
_refine_ls_shift/su_mean 0.000
_refine_ls_structure_factor_coef Fsqd
_refine_ls_weighting_details 'calc w=1/[\s^2^(Fo^2^)+(0.0550P)^2^+2.3186P] where P=(Fo^2^+2Fc^2^)/3'
_refine_ls_weighting_scheme calc
_refine_ls_wR_factor_gt 0.0964
_refine_ls_wR_factor_ref 0.1059
_reflns_number_gt 6466
_reflns_number_total 8257
_reflns_threshold_expression >2sigma(I)
_cod_data_source_file c4cc07616h2.cif
_cod_data_source_block aro0313a
_cod_original_sg_symbol_H-M Pbca
_cod_database_code 7116094

loop_
_symmetry_equiv_pos_as_xyz
'x, y, z'
'-x+1/2, -y, z+1/2'
'-x, y+1/2, -z+1/2'
'x+1/2, -y+1/2, -z'
'-x, -y, -z'
'x-1/2, y, -z-1/2'
'x, -y-1/2, z-1/2'
'-x-1/2, y-1/2, z'

loop_
_atom_site_label
_atom_site_type_symbol
_atom_site_fract_x
_atom_site_fract_y
_atom_site_fract_z
_atom_site_U_iso_or_equiv
_atom_site_adp_type
_atom_site_occupancy
_atom_site_symmetry_multiplicity
_atom_site_calc_flag
_atom_site_refinement_flags
Ni1 Ni 0.487270(18) 0.433819(14) 0.849359(7) 0.01095(6) Uani 1 1 d .
P1 P 0.62041(4) 0.49250(3) 0.889319(13) 0.01146(9) Uani 1 1 d .
P2 P 0.34038(4) 0.34595(3) 0.834767(13) 0.01068(9) Uani 1 1 d .
N1 N 0.58568(13) 0.33189(10) 0.92415(5) 0.0148(3) Uani 1 1 d .
N2 N 0.41895(13) 0.26813(10) 0.90212(4) 0.0140(3) Uani 1 1 d .
B1 B 0.49955(17) 0.34035(13) 0.89228(6) 0.0140(4) Uani 1 1 d .
C1 C 0.48223(14) 0.53078(11) 0.80212(5) 0.0117(3) Uani 1 1 d .
H1A H 0.5570 0.5332 0.7882 0.018 Uiso 1 1 calc R
H1B H 0.4642 0.5920 0.8138 0.018 Uiso 1 1 calc R
H1C H 0.4231 0.5133 0.7819 0.018 Uiso 1 1 calc R
C2 C 0.67484(15) 0.40092(12) 0.92635(6) 0.0156(3) Uani 1 1 d .
H2A H 0.7494 0.3754 0.9170 0.019 Uiso 1 1 calc R
H2B H 0.6830 0.4258 0.9550 0.019 Uiso 1 1 calc R
C3 C 0.75708(15) 0.53909(13) 0.86660(5) 0.0163(3) Uani 1 1 d .
C4 C 0.85854(16) 0.54300(15) 0.89741(6) 0.0223(4) Uani 1 1 d .
H4A H 0.8771 0.4799 0.9069 0.033 Uiso 1 1 calc R
H4B H 0.8376 0.5814 0.9215 0.033 Uiso 1 1 calc R
H4C H 0.9254 0.5701 0.8835 0.033 Uiso 1 1 calc R
C5 C 0.73934(17) 0.63605(14) 0.84764(7) 0.0247(4) Uani 1 1 d .
H5A H 0.8043 0.6513 0.8295 0.037 Uiso 1 1 calc R
H5B H 0.7339 0.6822 0.8701 0.037 Uiso 1 1 calc R
H5C H 0.6684 0.6366 0.8313 0.037 Uiso 1 1 calc R
C6 C 0.78748(17) 0.47082(15) 0.83152(6) 0.0234(4) Uani 1 1 d .
H6A H 0.8588 0.4906 0.8180 0.035 Uiso 1 1 calc R
H6B H 0.7255 0.4698 0.8109 0.035 Uiso 1 1 calc R
H6C H 0.7976 0.4084 0.8432 0.035 Uiso 1 1 calc R
C7 C 0.55205(15) 0.57915(12) 0.92578(5) 0.0145(3) Uani 1 1 d .
C8 C 0.45650(16) 0.52686(14) 0.94888(6) 0.0198(4) Uani 1 1 d .
H8A H 0.4194 0.5689 0.9688 0.030 Uiso 1 1 calc R
H8B H 0.4894 0.4738 0.9639 0.030 Uiso 1 1 calc R
H8C H 0.3997 0.5045 0.9287 0.030 Uiso 1 1 calc R
C9 C 0.63502(16) 0.62258(13) 0.95730(6) 0.0195(4) Uani 1 1 d .
H9A H 0.5918 0.6599 0.9775 0.029 Uiso 1 1 calc R
H9B H 0.6899 0.6624 0.9426 0.029 Uiso 1 1 calc R
H9C H 0.6765 0.5732 0.9720 0.029 Uiso 1 1 calc R
C10 C 0.49399(17) 0.65726(13) 0.90098(6) 0.0207(4) Uani 1 1 d .
H10A H 0.4417 0.6302 0.8804 0.031 Uiso 1 1 calc R
H10B H 0.5525 0.6943 0.8866 0.031 Uiso 1 1 calc R
H10C H 0.4507 0.6972 0.9201 0.031 Uiso 1 1 calc R
C11 C 0.55596(15) 0.26254(11) 0.95228(5) 0.0144(3) Uani 1 1 d .
C12 C 0.60922(16) 0.23033(12) 0.98819(5) 0.0176(3) Uani 1 1 d .
H12 H 0.6793 0.2567 0.9976 0.021 Uiso 1 1 calc R
C13 C 0.55687(18) 0.15832(13) 1.01004(6) 0.0221(4) Uani 1 1 d .
H13 H 0.5923 0.1350 1.0346 0.026 Uiso 1 1 calc R
C14 C 0.45404(18) 0.11973(13) 0.99677(6) 0.0216(4) Uani 1 1 d .
H14 H 0.4203 0.0708 1.0125 0.026 Uiso 1 1 calc R
C15 C 0.39934(16) 0.15168(12) 0.96068(6) 0.0178(3) Uani 1 1 d .
H15 H 0.3289 0.1253 0.9516 0.021 Uiso 1 1 calc R
C16 C 0.45103(15) 0.22280(11) 0.93863(5) 0.0141(3) Uani 1 1 d .
C17 C 0.31351(15) 0.26298(11) 0.87916(5) 0.0144(3) Uani 1 1 d .
H17A H 0.2477 0.2833 0.8964 0.017 Uiso 1 1 calc R
H17B H 0.2992 0.1991 0.8689 0.017 Uiso 1 1 calc R
C18 C 0.36454(15) 0.26522(12) 0.78947(5) 0.0142(3) Uani 1 1 d .
C19 C 0.46576(16) 0.20268(13) 0.80209(6) 0.0194(4) Uani 1 1 d .
H19A H 0.4868 0.1626 0.7786 0.029 Uiso 1 1 calc R
H19B H 0.4435 0.1640 0.8259 0.029 Uiso 1 1 calc R
H19C H 0.5315 0.2415 0.8098 0.029 Uiso 1 1 calc R
C20 C 0.26136(16) 0.20450(12) 0.77809(6) 0.0186(3) Uani 1 1 d .
H20A H 0.1989 0.2440 0.7678 0.028 Uiso 1 1 calc R
H20B H 0.2356 0.1704 0.8029 0.028 Uiso 1 1 calc R
H20C H 0.2835 0.1602 0.7563 0.028 Uiso 1 1 calc R
C21 C 0.40180(17) 0.32024(13) 0.75092(6) 0.0203(4) Uani 1 1 d .
H21A H 0.4237 0.2770 0.7287 0.030 Uiso 1 1 calc R
H21B H 0.4674 0.3597 0.7580 0.030 Uiso 1 1 calc R
H21C H 0.3381 0.3592 0.7413 0.030 Uiso 1 1 calc R
C22 C 0.19801(15) 0.40641(12) 0.83095(5) 0.0140(3) Uani 1 1 d .
C23 C 0.20280(16) 0.48351(12) 0.86410(6) 0.0197(4) Uani 1 1 d .
H23A H 0.1302 0.5179 0.8641 0.030 Uiso 1 1 calc R
H23B H 0.2659 0.5262 0.8577 0.030 Uiso 1 1 calc R
H23C H 0.2153 0.4557 0.8916 0.030 Uiso 1 1 calc R
C24 C 0.18122(16) 0.45076(13) 0.78793(6) 0.0189(4) Uani 1 1 d .
H24A H 0.1749 0.4018 0.7668 0.028 Uiso 1 1 calc R
H24B H 0.2470 0.4907 0.7815 0.028 Uiso 1 1 calc R
H24C H 0.1110 0.4882 0.7880 0.028 Uiso 1 1 calc R
C25 C 0.09450(15) 0.34412(13) 0.84042(6) 0.0189(4) Uani 1 1 d .
H25A H 0.0237 0.3778 0.8339 0.028 Uiso 1 1 calc R
H25B H 0.0949 0.3271 0.8700 0.028 Uiso 1 1 calc R
H25C H 0.0988 0.2877 0.8234 0.028 Uiso 1 1 calc R

loop_
_atom_site_aniso_label
_atom_site_aniso_U_11
_atom_site_aniso_U_22
_atom_site_aniso_U_33
_atom_site_aniso_U_23
_atom_site_aniso_U_13
_atom_site_aniso_U_12
Ni1 0.01355(11) 0.01178(11) 0.00753(10) 0.00143(7) -0.00189(7) -0.00138(7)
P1 0.0130(2) 0.01373(19) 0.00768(18) -0.00119(15) -0.00048(14) -0.00038(15)
P2 0.01309(19) 0.01144(18) 0.00750(18) 0.00150(14) -0.00162(14) -0.00067(14)
N1 0.0184(7) 0.0157(7) 0.0103(6) 0.0021(5) -0.0044(5) -0.0005(5)
N2 0.0193(7) 0.0138(6) 0.0090(6) 0.0038(5) -0.0033(5) -0.0008(5)
B1 0.0169(9) 0.0150(8) 0.0102(8) 0.0019(7) -0.0033(6) 0.0004(7)
C1 0.0105(7) 0.0159(7) 0.0086(7) -0.0027(6) -0.0008(5) -0.0015(6)
C2 0.0165(8) 0.0172(8) 0.0132(8) -0.0001(6) -0.0047(6) 0.0015(6)
C3 0.0136(8) 0.0234(8) 0.0119(8) -0.0029(7) 0.0012(6) -0.0023(6)
C4 0.0159(9) 0.0331(10) 0.0179(9) -0.0046(8) -0.0017(7) -0.0044(7)
C5 0.0216(9) 0.0276(10) 0.0249(10) 0.0048(8) 0.0040(8) -0.0068(8)
C6 0.0173(9) 0.0381(11) 0.0149(9) -0.0095(8) 0.0023(7) 0.0013(8)
C7 0.0174(8) 0.0170(8) 0.0092(7) -0.0026(6) 0.0006(6) 0.0019(6)
C8 0.0176(9) 0.0305(10) 0.0112(8) -0.0016(7) 0.0028(6) -0.0003(7)
C9 0.0225(9) 0.0222(9) 0.0138(8) -0.0081(7) -0.0024(7) 0.0007(7)
C10 0.0263(10) 0.0210(9) 0.0147(8) -0.0015(7) -0.0003(7) 0.0083(7)
C11 0.0200(8) 0.0140(7) 0.0091(7) -0.0011(6) -0.0008(6) 0.0045(6)
C12 0.0249(9) 0.0177(8) 0.0101(7) -0.0011(6) -0.0020(6) 0.0080(7)
C13 0.0354(11) 0.0215(9) 0.0093(8) 0.0020(7) -0.0019(7) 0.0107(8)
C14 0.0345(10) 0.0176(8) 0.0128(8) 0.0065(7) 0.0042(7) 0.0066(7)
C15 0.0240(9) 0.0164(8) 0.0130(8) 0.0021(6) 0.0039(6) 0.0036(7)
C16 0.0197(8) 0.0131(7) 0.0095(7) 0.0020(6) -0.0005(6) 0.0049(6)
C17 0.0170(8) 0.0148(7) 0.0114(7) 0.0026(6) -0.0009(6) -0.0014(6)
C18 0.0182(8) 0.0142(7) 0.0101(7) 0.0002(6) -0.0009(6) -0.0012(6)
C19 0.0209(9) 0.0183(8) 0.0190(9) -0.0029(7) -0.0010(7) 0.0047(7)
C20 0.0232(9) 0.0166(8) 0.0161(8) -0.0024(7) -0.0035(7) -0.0039(7)
C21 0.0268(10) 0.0222(9) 0.0120(8) 0.0005(7) 0.0047(7) -0.0031(7)
C22 0.0139(8) 0.0146(7) 0.0136(8) 0.0015(6) -0.0017(6) 0.0006(6)
C23 0.0201(9) 0.0177(8) 0.0213(9) -0.0021(7) 0.0000(7) 0.0036(7)
C24 0.0193(9) 0.0183(8) 0.0192(9) 0.0051(7) -0.0060(7) 0.0001(7)
C25 0.0145(8) 0.0195(8) 0.0226(9) 0.0034(7) -0.0016(7) -0.0010(6)

loop_
_atom_type_symbol
_atom_type_description
_atom_type_scat_dispersion_real
_atom_type_scat_dispersion_imag
_atom_type_scat_source
C C 0.0033 0.0016 'International Tables Vol C Tables 4.2.6.8 and 6.1.1.4'
H H 0.0000 0.0000 'International Tables Vol C Tables 4.2.6.8 and 6.1.1.4'
B B 0.0013 0.0007 'International Tables Vol C Tables 4.2.6.8 and 6.1.1.4'
N N 0.0061 0.0033 'International Tables Vol C Tables 4.2.6.8 and 6.1.1.4'
P P 0.1023 0.0942 'International Tables Vol C Tables 4.2.6.8 and 6.1.1.4'
Ni Ni 0.3393 1.1124 'International Tables Vol C Tables 4.2.6.8 and 6.1.1.4'

loop_
_geom_angle_atom_site_label_1
_geom_angle_atom_site_label_2
_geom_angle_atom_site_label_3
_geom_angle
B1 Ni1 C1 176.88(8)
B1 Ni1 P2 78.90(6)
C1 Ni1 P2 102.26(5)
B1 Ni1 P1 78.35(6)
C1 Ni1 P1 100.95(5)
P2 Ni1 P1 155.413(19)
C3 P1 C2 101.99(8)
C3 P1 C7 111.34(8)
C2 P1 C7 102.37(8)
C3 P1 Ni1 121.00(6)
C2 P1 Ni1 109.83(6)
C7 P1 Ni1 108.55(6)
C22 P2 C18 111.59(8)
C22 P2 C17 101.26(8)
C18 P2 C17 102.54(8)
C22 P2 Ni1 116.15(6)
C18 P2 Ni1 113.94(6)
C17 P2 Ni1 109.63(6)
C11 N1 B1 110.33(15)
C11 N1 C2 130.09(14)
B1 N1 C2 118.78(14)
C16 N2 C17 129.63(15)
C16 N2 B1 110.33(14)
C17 N2 B1 119.08(14)
N2 B1 N1 103.92(15)
N2 B1 Ni1 127.73(13)
N1 B1 Ni1 128.13(14)
Ni1 C1 H1A 109.5
Ni1 C1 H1B 109.5
H1A C1 H1B 109.5
Ni1 C1 H1C 109.5
H1A C1 H1C 109.5
H1B C1 H1C 109.5
N1 C2 P1 101.99(11)
N1 C2 H2A 111.4
P1 C2 H2A 111.4
N1 C2 H2B 111.4
P1 C2 H2B 111.4
H2A C2 H2B 109.2
C6 C3 C5 108.80(16)
C6 C3 C4 108.37(15)
C5 C3 C4 108.89(16)
C6 C3 P1 104.61(12)
C5 C3 P1 111.30(13)
C4 C3 P1 114.63(13)
C3 C4 H4A 109.5
C3 C4 H4B 109.5
H4A C4 H4B 109.5
C3 C4 H4C 109.5
H4A C4 H4C 109.5
H4B C4 H4C 109.5
C3 C5 H5A 109.5
C3 C5 H5B 109.5
H5A C5 H5B 109.5
C3 C5 H5C 109.5
H5A C5 H5C 109.5
H5B C5 H5C 109.5
C3 C6 H6A 109.5
C3 C6 H6B 109.5
H6A C6 H6B 109.5
C3 C6 H6C 109.5
H6A C6 H6C 109.5
H6B C6 H6C 109.5
C9 C7 C10 108.79(15)
C9 C7 C8 109.90(15)
C10 C7 C8 106.74(15)
C9 C7 P1 114.26(12)
C10 C7 P1 110.47(12)
C8 C7 P1 106.41(12)
C7 C8 H8A 109.5
C7 C8 H8B 109.5
H8A C8 H8B 109.5
C7 C8 H8C 109.5
H8A C8 H8C 109.5
H8B C8 H8C 109.5
C7 C9 H9A 109.5
C7 C9 H9B 109.5
H9A C9 H9B 109.5
C7 C9 H9C 109.5
H9A C9 H9C 109.5
H9B C9 H9C 109.5
C7 C10 H10A 109.5
C7 C10 H10B 109.5
H10A C10 H10B 109.5
C7 C10 H10C 109.5
H10A C10 H10C 109.5
H10B C10 H10C 109.5
C12 C11 N1 131.80(17)
C12 C11 C16 120.49(16)
N1 C11 C16 107.71(14)
C11 C12 C13 118.00(18)
C11 C12 H12 121.0
C13 C12 H12 121.0
C14 C13 C12 121.50(17)
C14 C13 H13 119.2
C12 C13 H13 119.2
C13 C14 C15 121.07(17)
C13 C14 H14 119.5
C15 C14 H14 119.5
C16 C15 C14 117.85(18)
C16 C15 H15 121.1
C14 C15 H15 121.1
C15 C16 N2 131.30(17)
C15 C16 C11 121.09(16)
N2 C16 C11 107.61(15)
N2 C17 P2 102.24(11)
N2 C17 H17A 111.3
P2 C17 H17A 111.3
N2 C17 H17B 111.3
P2 C17 H17B 111.3
H17A C17 H17B 109.2
C21 C18 C20 109.02(14)
C21 C18 C19 107.24(15)
C20 C18 C19 109.43(14)
C21 C18 P2 110.29(12)
C20 C18 P2 114.72(12)
C19 C18 P2 105.84(11)
C18 C19 H19A 109.5
C18 C19 H19B 109.5
H19A C19 H19B 109.5
C18 C19 H19C 109.5
H19A C19 H19C 109.5
H19B C19 H19C 109.5
C18 C20 H20A 109.5
C18 C20 H20B 109.5
H20A C20 H20B 109.5
C18 C20 H20C 109.5
H20A C20 H20C 109.5
H20B C20 H20C 109.5
C18 C21 H21A 109.5
C18 C21 H21B 109.5
H21A C21 H21B 109.5
C18 C21 H21C 109.5
H21A C21 H21C 109.5
H21B C21 H21C 109.5
C24 C22 C25 108.70(14)
C24 C22 C23 109.06(14)
C25 C22 C23 108.26(15)
C24 C22 P2 111.36(12)
C25 C22 P2 114.38(12)
C23 C22 P2 104.88(12)
C22 C23 H23A 109.5
C22 C23 H23B 109.5
H23A C23 H23B 109.5
C22 C23 H23C 109.5
H23A C23 H23C 109.5
H23B C23 H23C 109.5
C22 C24 H24A 109.5
C22 C24 H24B 109.5
H24A C24 H24B 109.5
C22 C24 H24C 109.5
H24A C24 H24C 109.5
H24B C24 H24C 109.5
C22 C25 H25A 109.5
C22 C25 H25B 109.5
H25A C25 H25B 109.5
C22 C25 H25C 109.5
H25A C25 H25C 109.5
H25B C25 H25C 109.5

loop_
_geom_bond_atom_site_label_1
_geom_bond_atom_site_label_2
_geom_bond_distance
Ni1 B1 1.9285(19)
Ni1 C1 2.0588(17)
Ni1 P2 2.1796(5)
Ni1 P1 2.1826(5)
P1 C3 1.8762(18)
P1 C2 1.8829(17)
P1 C7 1.8849(17)
P2 C22 1.8784(17)
P2 C18 1.8800(17)
P2 C17 1.8829(17)
N1 C11 1.388(2)
N1 B1 1.438(2)
N1 C2 1.439(2)
N2 C16 1.391(2)
N2 C17 1.435(2)
N2 B1 1.436(2)
C1 H1A 0.9800
C1 H1B 0.9800
C1 H1C 0.9800
C2 H2A 0.9900
C2 H2B 0.9900
C3 C6 1.534(2)
C3 C5 1.535(3)
C3 C4 1.542(3)
C4 H4A 0.9800
C4 H4B 0.9800
C4 H4C 0.9800
C5 H5A 0.9800
C5 H5B 0.9800
C5 H5C 0.9800
C6 H6A 0.9800
C6 H6B 0.9800
C6 H6C 0.9800
C7 C9 1.532(2)
C7 C10 1.533(2)
C7 C8 1.535(3)
C8 H8A 0.9800
C8 H8B 0.9800
C8 H8C 0.9800
C9 H9A 0.9800
C9 H9B 0.9800
C9 H9C 0.9800
C10 H10A 0.9800
C10 H10B 0.9800
C10 H10C 0.9800
C11 C12 1.387(2)
C11 C16 1.420(3)
C12 C13 1.391(3)
C12 H12 0.9500
C13 C14 1.388(3)
C13 H13 0.9500
C14 C15 1.398(3)
C14 H14 0.9500
C15 C16 1.382(2)
C15 H15 0.9500
C17 H17A 0.9900
C17 H17B 0.9900
C18 C21 1.530(2)
C18 C20 1.531(2)
C18 C19 1.538(2)
C19 H19A 0.9800
C19 H19B 0.9800
C19 H19C 0.9800
C20 H20A 0.9800
C20 H20B 0.9800
C20 H20C 0.9800
C21 H21A 0.9800
C21 H21B 0.9800
C21 H21C 0.9800
C22 C24 1.532(2)
C22 C25 1.534(2)
C22 C23 1.536(2)
C23 H23A 0.9800
C23 H23B 0.9800
C23 H23C 0.9800
C24 H24A 0.9800
C24 H24B 0.9800
C24 H24C 0.9800
C25 H25A 0.9800
C25 H25B 0.9800
C25 H25C 0.9800

loop_
_geom_torsion_atom_site_label_1
_geom_torsion_atom_site_label_2
_geom_torsion_atom_site_label_3
_geom_torsion_atom_site_label_4
_geom_torsion
B1 Ni1 P1 C3 132.43(9)
C1 Ni1 P1 C3 -44.47(8)
P2 Ni1 P1 C3 155.05(8)
B1 Ni1 P1 C2 14.12(9)
C1 Ni1 P1 C2 -162.78(8)
P2 Ni1 P1 C2 36.74(8)
B1 Ni1 P1 C7 -97.06(8)
C1 Ni1 P1 C7 86.04(7)
P2 Ni1 P1 C7 -74.44(8)
B1 Ni1 P2 C22 126.14(9)
C1 Ni1 P2 C22 -56.82(8)
P1 Ni1 P2 C22 103.56(7)
B1 Ni1 P2 C18 -102.06(8)
C1 Ni1 P2 C18 74.98(8)
P1 Ni1 P2 C18 -124.64(7)
B1 Ni1 P2 C17 12.18(8)
C1 Ni1 P2 C17 -170.78(7)
P1 Ni1 P2 C17 -10.40(8)
C16 N2 B1 N1 3.05(19)
C17 N2 B1 N1 172.90(14)
C16 N2 B1 Ni1 -171.87(14)
C17 N2 B1 Ni1 -2.0(2)
C11 N1 B1 N2 -2.74(19)
C2 N1 B1 N2 -173.50(14)
C11 N1 B1 Ni1 172.16(14)
C2 N1 B1 Ni1 1.4(2)
C1 Ni1 B1 N2 -119.8(13)
P2 Ni1 B1 N2 -7.73(16)
P1 Ni1 B1 N2 162.88(18)
C1 Ni1 B1 N1 66.5(14)
P2 Ni1 B1 N1 178.54(18)
P1 Ni1 B1 N1 -10.85(16)
C11 N1 C2 P1 -157.94(15)
B1 N1 C2 P1 10.71(18)
C3 P1 C2 N1 -146.51(11)
C7 P1 C2 N1 98.18(12)
Ni1 P1 C2 N1 -17.00(12)
C2 P1 C3 C6 82.96(13)
C7 P1 C3 C6 -168.49(12)
Ni1 P1 C3 C6 -39.19(14)
C2 P1 C3 C5 -159.71(13)
C7 P1 C3 C5 -51.16(15)
Ni1 P1 C3 C5 78.14(13)
C2 P1 C3 C4 -35.57(15)
C7 P1 C3 C4 72.97(15)
Ni1 P1 C3 C4 -157.73(11)
C3 P1 C7 C9 -47.28(15)
C2 P1 C7 C9 61.02(14)
Ni1 P1 C7 C9 177.12(11)
C3 P1 C7 C10 75.77(14)
C2 P1 C7 C10 -175.93(13)
Ni1 P1 C7 C10 -59.83(13)
C3 P1 C7 C8 -168.74(12)
C2 P1 C7 C8 -60.44(13)
Ni1 P1 C7 C8 55.66(12)
B1 N1 C11 C12 -178.42(18)
C2 N1 C11 C12 -9.0(3)
B1 N1 C11 C16 1.46(19)
C2 N1 C11 C16 170.87(16)
N1 C11 C12 C13 -179.97(17)
C16 C11 C12 C13 0.2(3)
C11 C12 C13 C14 -0.4(3)
C12 C13 C14 C15 0.3(3)
C13 C14 C15 C16 0.1(3)
C14 C15 C16 N2 179.43(17)
C14 C15 C16 C11 -0.4(3)
C17 N2 C16 C15 9.5(3)
B1 N2 C16 C15 177.91(18)
C17 N2 C16 C11 -170.74(16)
B1 N2 C16 C11 -2.28(19)
C12 C11 C16 C15 0.2(3)
N1 C11 C16 C15 -179.66(15)
C12 C11 C16 N2 -179.60(15)
N1 C11 C16 N2 0.50(19)
C16 N2 C17 P2 179.38(15)
B1 N2 C17 P2 11.78(18)
C22 P2 C17 N2 -139.22(11)
C18 P2 C17 N2 105.40(11)
Ni1 P2 C17 N2 -15.98(12)
C22 P2 C18 C21 78.87(14)
C17 P2 C18 C21 -173.48(13)
Ni1 P2 C18 C21 -55.10(13)
C22 P2 C18 C20 -44.68(14)
C17 P2 C18 C20 62.96(14)
Ni1 P2 C18 C20 -178.65(10)
C22 P2 C18 C19 -165.44(11)
C17 P2 C18 C19 -57.79(13)
Ni1 P2 C18 C19 60.59(12)
C18 P2 C22 C24 -50.32(14)
C17 P2 C22 C24 -158.79(12)
Ni1 P2 C22 C24 82.56(12)
C18 P2 C22 C25 73.41(14)
C17 P2 C22 C25 -35.06(14)
Ni1 P2 C22 C25 -153.71(11)
C18 P2 C22 C23 -168.15(11)
C17 P2 C22 C23 83.38(12)
Ni1 P2 C22 C23 -35.26(13)
